data_7215689
loop_
_publ_author_name
'Singh, Shiv Shankar'
'Thakur, Tejender S.'

_publ_section_title
;
 New crystalline salt forms of levofloxacin: conformational analysis and
 attempts towards the crystal structure prediction of the anhydrous form
;
_journal_issue 20
_journal_name_full CrystEngComm
_journal_page_first 4215
_journal_paper_doi 10.1039/c4ce00263f
_journal_volume 16
_journal_year 2014
_chemical_absolute_configuration unk
_chemical_compound_source 'see text'
_chemical_formula_moiety 'C18 H20 F N3 O4, H2 O'
_chemical_formula_sum 'C18 H22 F N3 O5'
_chemical_formula_weight 379.39
_chemical_name_common 'Levofloxacin Monohydrate'
_chemical_name_systematic ?
_space_group_IT_number 4
_symmetry_cell_setting monoclinic
_symmetry_Int_Tables_number 4
_symmetry_space_group_name_Hall 'P 2yb'
_symmetry_space_group_name_H-M 'P 1 21 1'
_atom_sites_solution_hydrogens geom
_atom_sites_solution_primary direct
_atom_sites_solution_secondary difmap
_cell_angle_alpha 90
_cell_angle_beta 95.380(11)
_cell_angle_gamma 90
_cell_formula_units_Z 4
_cell_length_a 6.745(5)
_cell_length_b 13.836(9)
_cell_length_c 18.393(12)
_cell_measurement_reflns_used 2476
_cell_measurement_temperature 100(2)
_cell_measurement_theta_max 25.3
_cell_measurement_theta_min 3.6
_cell_volume 1709(2)
_computing_cell_refinement
;
CrystalClear-SM Expert 2.1 b24 (Rigaku, 2012)
;
_computing_data_collection
;
CrystalClear-SM Expert 2.1 b24 (Rigaku, 2012)
;
_computing_data_reduction
;
CrystalClear-SM Expert 2.1 b24 (Rigaku, 2012)
;
_computing_publication_material 'PLATON (Spek, 2003)'
_computing_structure_refinement 'SHELXL-2013 (Sheldrick, 2013)'
_computing_structure_solution 'SHELXS-2013 (Sheldrick, 2013)'
_diffrn_ambient_temperature 100(2)
_diffrn_detector CCD
_diffrn_detector_area_resol_mean 28.5714
_diffrn_measured_fraction_theta_full 0.983
_diffrn_measured_fraction_theta_max 0.983
_diffrn_measurement_details
;
scan:
    Number of images: 200
               Slice: -30.0000 - 70.0000
         Image width: 0.5000
            Exp time: 16.0000
       Rotation axis: Omega
               Omega: 0.0000
               Kappa: 60.0000
                 Phi: 0.0000
                 XTD: 45.0255
              2theta: -19.5885
scan:
    Number of images: 200
               Slice: -30.0000 - 70.0000
         Image width: 0.5000
            Exp time: 16.0000
       Rotation axis: Omega
               Omega: 0.0000
               Kappa: 60.0000
                 Phi: 90.0000
                 XTD: 45.0255
              2theta: -19.5885
scan:
    Number of images: 200
               Slice: -110.0000 - -10.0000
         Image width: 0.5000
            Exp time: 16.0000
       Rotation axis: Omega
               Omega: 0.0000
               Kappa: -60.0000
                 Phi: 180.0000
                 XTD: 45.0255
              2theta: -19.5885
scan:
    Number of images: 200
               Slice: -110.0000 - -10.0000
         Image width: 0.5000
            Exp time: 16.0000
       Rotation axis: Omega
               Omega: 0.0000
               Kappa: -60.0000
                 Phi: 270.0000
                 XTD: 45.0255
              2theta: -19.5885

;
_diffrn_measurement_device
;
AFC12 (Right): Kappa 3 circle
;
_diffrn_measurement_device_type
;
Rigaku Saturn724+ (4x4 bin mode)
;
_diffrn_measurement_method 'profile data from \w-scans'
_diffrn_measurement_specimen_support Loop
_diffrn_orient_matrix_type XPlain
_diffrn_orient_matrix_UB_11 -0.145599
_diffrn_orient_matrix_UB_12 0.004166
_diffrn_orient_matrix_UB_13 0.029139
_diffrn_orient_matrix_UB_21 -0.003071
_diffrn_orient_matrix_UB_22 -0.071832
_diffrn_orient_matrix_UB_23 -0.005076
_diffrn_orient_matrix_UB_31 0.005366
_diffrn_orient_matrix_UB_32 -0.004046
_diffrn_orient_matrix_UB_33 0.054014
_diffrn_radiation_monochromator Confocal
_diffrn_radiation_probe x-ray
_diffrn_radiation_type MoK\a
_diffrn_radiation_wavelength 0.71075
_diffrn_reflns_av_R_equivalents 0.0497
_diffrn_reflns_av_sigmaI/netI 0.0732
_diffrn_reflns_limit_h_max 8
_diffrn_reflns_limit_h_min -7
_diffrn_reflns_limit_k_max 12
_diffrn_reflns_limit_k_min -16
_diffrn_reflns_limit_l_max 21
_diffrn_reflns_limit_l_min -22
_diffrn_reflns_number 13488
_diffrn_reflns_reduction_process
;
;
_diffrn_reflns_theta_full 25.47
_diffrn_reflns_theta_max 25.47
_diffrn_reflns_theta_min 3.15
_diffrn_reflns_transf_matrix_11 -0.145599
_diffrn_reflns_transf_matrix_12 0.004166
_diffrn_reflns_transf_matrix_13 0.029139
_diffrn_reflns_transf_matrix_21 -0.003071
_diffrn_reflns_transf_matrix_22 -0.071832
_diffrn_reflns_transf_matrix_23 -0.005076
_diffrn_reflns_transf_matrix_31 0.005366
_diffrn_reflns_transf_matrix_32 -0.004046
_diffrn_reflns_transf_matrix_33 0.054014
_diffrn_source MicroMax003_Mo
_diffrn_source_current 0.6
_diffrn_source_power 0.0
_diffrn_source_voltage 50.0
_exptl_absorpt_coefficient_mu 0.116
_exptl_absorpt_correction_T_max 1.000
_exptl_absorpt_correction_T_min 0.570
_exptl_absorpt_correction_type multi-scan
_exptl_absorpt_process_details 'REQAB (Rigaku, 1998)'
_exptl_crystal_colour Colorless
_exptl_crystal_density_diffrn 1.474
_exptl_crystal_density_method 'Not Measured'
_exptl_crystal_description Platelet
_exptl_crystal_F_000 800
_exptl_crystal_size_max 0.40
_exptl_crystal_size_mid 0.19
_exptl_crystal_size_min 0.07
_refine_diff_density_max 0.335
_refine_diff_density_min -0.357
_refine_diff_density_rms 0.075
_refine_ls_abs_structure_details 'Flack H.D. (1983), Acta Cryst. A39, 876-881'
_refine_ls_abs_structure_Flack -0.3(14)
_refine_ls_extinction_method none
_refine_ls_goodness_of_fit_ref 1.069
_refine_ls_hydrogen_treatment mixed
_refine_ls_matrix_type full
_refine_ls_number_parameters 509
_refine_ls_number_reflns 5119
_refine_ls_number_restraints 5
_refine_ls_restrained_S_all 1.069
_refine_ls_R_factor_all 0.0768
_refine_ls_R_factor_gt 0.0610
_refine_ls_shift/su_max 0.000
_refine_ls_shift/su_mean 0.000
_refine_ls_structure_factor_coef Fsqd
_refine_ls_weighting_details 'calc w=1/[\s^2^(Fo^2^)+(0.0528P)^2^+2.1675P] where P=(Fo^2^+2Fc^2^)/3'
_refine_ls_weighting_scheme calc
_refine_ls_wR_factor_gt 0.1431
_refine_ls_wR_factor_ref 0.1510
_reflns_number_gt 4021
_reflns_number_total 5119
_reflns_shell_number_unique_all 5045
_reflns_threshold_expression I>2\s(I)
_cod_data_source_file c4ce00263f2.cif
_cod_data_source_block LevoMonohyd100K
_cod_depositor_comments
;
The following automatic conversions were performed:

'_symmetry_cell_setting' value 'Monoclinic' changed to 'monoclinic'
according to
/usr/data/users/saulius/crontab/automatic-downloads/current/RSC/lib/dictionaries/cif_core.dic
dictionary named 'cif_core.dic' version 2.4.2 from 2011-04-26.

Automatic conversion script
Id: cif_fix_values 2281 2013-09-26 08:29:07Z andrius 
;
_cod_original_sg_symbol_H-M 'P 21'
_cod_database_code 7215689

loop_
_symmetry_equiv_pos_site_id
_symmetry_equiv_pos_as_xyz
1 x,y,z
2 -x,1/2+y,-z

loop_
_atom_site_aniso_label
_atom_site_aniso_U_11
_atom_site_aniso_U_22
_atom_site_aniso_U_33
_atom_site_aniso_U_23
_atom_site_aniso_U_13
_atom_site_aniso_U_12
F1 0.043(2) 0.0214(17) 0.0137(14) 0.0039(13) 0.0017(13) 0.0047(15)
O1 0.028(2) 0.015(2) 0.0206(19) 0.0010(15) 0.0007(16) 0.0010(17)
O2 0.027(2) 0.013(2) 0.0189(18) -0.0008(15) 0.0025(16) 0.0002(16)
O3 0.019(2) 0.0129(19) 0.0182(18) -0.0042(15) -0.0010(14) 0.0012(15)
O4 0.032(2) 0.0089(18) 0.0215(19) 0.0002(14) 0.0077(16) -0.0030(16)
N1 0.016(3) 0.013(2) 0.016(2) -0.0019(17) 0.0023(18) -0.0012(18)
N2 0.031(3) 0.016(2) 0.026(2) 0.0077(19) 0.017(2) 0.009(2)
N3 0.022(3) 0.014(2) 0.017(2) -0.0028(18) 0.0001(18) -0.0055(19)
C1 0.009(3) 0.015(3) 0.022(3) 0.003(2) 0.001(2) -0.004(2)
C2 0.015(3) 0.013(3) 0.019(3) 0.000(2) 0.000(2) 0.004(2)
C3 0.006(3) 0.013(3) 0.021(3) 0.001(2) 0.006(2) -0.006(2)
C4 0.017(3) 0.016(3) 0.014(2) -0.004(2) 0.002(2) -0.005(2)
C5 0.015(3) 0.021(3) 0.015(2) 0.001(2) -0.003(2) 0.001(2)
C6 0.014(3) 0.016(3) 0.026(3) 0.004(2) 0.003(2) 0.000(2)
C7 0.009(3) 0.020(3) 0.017(2) -0.002(2) 0.005(2) -0.002(2)
C8 0.013(3) 0.015(3) 0.013(2) -0.001(2) 0.003(2) -0.002(2)
C9 0.007(3) 0.016(3) 0.017(2) -0.003(2) -0.0028(19) 0.004(2)
C10 0.018(3) 0.015(3) 0.020(3) -0.001(2) 0.002(2) -0.006(2)
C11 0.019(3) 0.017(3) 0.020(3) -0.001(2) 0.006(2) 0.001(2)
C12 0.023(3) 0.015(3) 0.016(2) -0.0013(19) 0.004(2) -0.002(2)
C13 0.030(3) 0.018(3) 0.017(3) -0.006(2) 0.002(2) 0.004(2)
C14 0.015(3) 0.014(3) 0.025(3) 0.002(2) 0.002(2) 0.000(2)
C15 0.029(3) 0.016(3) 0.018(3) 0.004(2) 0.005(2) -0.004(2)
C16 0.029(3) 0.020(3) 0.019(3) 0.007(2) 0.004(2) -0.004(2)
C17 0.019(3) 0.012(3) 0.024(3) 0.004(2) 0.005(2) 0.000(2)
C18 0.053(4) 0.021(3) 0.018(3) 0.001(2) -0.002(3) -0.021(3)
F2 0.043(2) 0.0209(18) 0.0150(15) 0.0006(13) 0.0012(13) -0.0039(15)
O5 0.024(2) 0.019(2) 0.021(2) 0.0013(15) 0.0003(16) -0.0012(17)
O6 0.023(2) 0.017(2) 0.0246(19) -0.0012(16) 0.0028(17) 0.0008(16)
O7 0.024(2) 0.016(2) 0.0237(19) -0.0072(16) 0.0046(16) -0.0028(17)
O8 0.029(2) 0.012(2) 0.0175(18) -0.0024(14) 0.0043(15) -0.0025(16)
N4 0.016(2) 0.011(2) 0.0079(19) -0.0014(16) 0.0012(16) 0.0001(18)
N5 0.032(3) 0.009(2) 0.020(2) 0.0018(18) 0.008(2) 0.002(2)
N6 0.015(3) 0.020(3) 0.024(2) 0.0038(19) 0.0046(19) -0.0030(19)
C19 0.018(3) 0.013(3) 0.019(3) -0.004(2) -0.001(2) 0.002(2)
C20 0.012(3) 0.017(3) 0.020(3) 0.000(2) 0.005(2) -0.002(2)
C21 0.007(3) 0.022(3) 0.026(3) 0.001(2) 0.001(2) 0.001(2)
C22 0.014(3) 0.019(3) 0.021(3) -0.003(2) -0.001(2) 0.000(2)
C23 0.019(3) 0.026(3) 0.006(2) 0.002(2) 0.001(2) -0.007(2)
C24 0.010(3) 0.015(3) 0.020(2) -0.002(2) 0.000(2) 0.000(2)
C25 0.008(3) 0.014(3) 0.022(3) -0.010(2) -0.003(2) -0.004(2)
C26 0.008(3) 0.015(3) 0.019(3) -0.001(2) -0.001(2) 0.001(2)
C27 0.013(3) 0.013(3) 0.016(2) 0.002(2) 0.000(2) -0.007(2)
C28 0.014(3) 0.015(3) 0.028(3) 0.002(2) 0.003(2) -0.001(2)
C29 0.018(3) 0.017(3) 0.011(2) -0.0022(19) 0.001(2) 0.003(2)
C30 0.010(3) 0.011(3) 0.021(2) -0.0059(19) 0.005(2) -0.001(2)
C31 0.023(3) 0.018(3) 0.023(3) -0.001(2) -0.003(2) 0.002(2)
C32 0.022(3) 0.017(3) 0.016(2) 0.005(2) 0.004(2) 0.002(2)
C33 0.025(3) 0.018(3) 0.015(2) -0.003(2) 0.000(2) 0.002(2)
C34 0.020(3) 0.019(3) 0.020(3) 0.005(2) 0.005(2) 0.004(2)
C35 0.026(3) 0.017(3) 0.021(3) -0.001(2) 0.008(2) 0.003(2)
C36 0.041(4) 0.022(3) 0.021(3) -0.002(2) -0.001(2) -0.004(3)
O9 0.032(3) 0.026(2) 0.023(2) -0.0041(17) -0.0010(18) 0.0007(19)
O10 0.039(3) 0.023(2) 0.027(2) -0.0022(18) -0.0028(19) 0.0020(19)

loop_
_atom_site_label
_atom_site_type_symbol
_atom_site_thermal_displace_type
_atom_site_fract_x
_atom_site_fract_y
_atom_site_fract_z
_atom_site_occupancy
_atom_site_U_iso_or_equiv
_atom_site_calc_flag
_atom_site_refinement_flags
F1 F Uani 1.0358(5) 0.1625(2) 0.46440(15) 1.000 0.0261(10) . .
O1 O Uani 0.8960(5) 0.5251(2) 0.09653(19) 1.000 0.0213(11) . .
O2 O Uani 0.9033(6) 0.5800(3) 0.20939(19) 1.000 0.0196(11) . .
O3 O Uani 0.9460(5) 0.4653(3) 0.31620(18) 1.000 0.0169(11) . .
O4 O Uani 1.0240(5) 0.0507(2) 0.22270(18) 1.000 0.0205(11) . .
N1 N Uani 0.9806(6) 0.2429(3) 0.1699(2) 1.000 0.0150(14) . .
N2 N Uani 1.0482(7) 0.0100(3) 0.3673(2) 1.000 0.0234(14) . .
N3 N Uani 1.0227(6) -0.1925(3) 0.3880(2) 1.000 0.0178(14) . .
C1 C Uani 0.9524(7) 0.3341(4) 0.1474(3) 1.000 0.0154(17) . .
C2 C Uani 0.9439(8) 0.4108(4) 0.1942(3) 1.000 0.0158(17) . .
C3 C Uani 0.9578(7) 0.3970(4) 0.2707(3) 1.000 0.0130(17) . .
C4 C Uani 0.9994(8) 0.2761(4) 0.3700(3) 1.000 0.0156(16) . .
C5 C Uani 1.0208(8) 0.1824(4) 0.3918(3) 1.000 0.0173(16) . .
C6 C Uani 1.0333(8) 0.1033(4) 0.3436(3) 1.000 0.0186(17) . .
C7 C Uani 1.0246(8) 0.1267(4) 0.2698(3) 1.000 0.0151(16) . .
C8 C Uani 1.0007(8) 0.2225(4) 0.2453(3) 1.000 0.0136(16) . .
C9 C Uani 0.9893(8) 0.2982(4) 0.2953(3) 1.000 0.0136(16) . .
C10 C Uani 0.9122(8) 0.5101(4) 0.1618(3) 1.000 0.0177(17) . .
C11 C Uani 1.0858(8) 0.0770(4) 0.1520(3) 1.000 0.0184(17) . .
C12 C Uani 0.9593(8) 0.1599(4) 0.1184(2) 1.000 0.0179(16) . .
C13 C Uani 1.0348(8) 0.1830(4) 0.0446(3) 1.000 0.0217(17) . .
C14 C Uani 1.2093(8) -0.0538(4) 0.3492(3) 1.000 0.0180(17) . .
C15 C Uani 1.1279(8) -0.1527(4) 0.3301(3) 1.000 0.0208(17) . .
C16 C Uani 0.8607(8) -0.1294(4) 0.4064(3) 1.000 0.0226(17) . .
C17 C Uani 0.9384(8) -0.0290(4) 0.4265(3) 1.000 0.0182(17) . .
C18 C Uani 0.9454(10) -0.2881(4) 0.3688(3) 1.000 0.0310(19) . .
F2 F Uani 0.3916(5) 0.4964(2) 0.03117(15) 1.000 0.0264(10) . .
O5 O Uani 0.5425(5) 0.1363(3) 0.40065(19) 1.000 0.0215(12) . .
O6 O Uani 0.5614(6) 0.0813(3) 0.28789(19) 1.000 0.0215(11) . .
O7 O Uani 0.5183(5) 0.1965(3) 0.1809(2) 1.000 0.0211(11) . .
O8 O Uani 0.4035(5) 0.6093(2) 0.27427(18) 1.000 0.0194(11) . .
N4 N Uani 0.4447(6) 0.4180(3) 0.32507(19) 1.000 0.0116(11) . .
N5 N Uani 0.3920(7) 0.6507(3) 0.1259(2) 1.000 0.0200(14) . .
N6 N Uani 0.5039(6) 0.8489(3) 0.1167(2) 1.000 0.0195(16) . .
C19 C Uani 0.4738(8) 0.3260(4) 0.3488(3) 1.000 0.0168(17) . .
C20 C Uani 0.4968(8) 0.2490(4) 0.3024(3) 1.000 0.0161(17) . .
C21 C Uani 0.4910(8) 0.2643(4) 0.2258(3) 1.000 0.0184(17) . .
C22 C Uani 0.4400(8) 0.3843(4) 0.1250(3) 1.000 0.0182(17) . .
C23 C Uani 0.4121(8) 0.4776(4) 0.1037(2) 1.000 0.0170(16) . .
C24 C Uani 0.4013(7) 0.5556(4) 0.1519(3) 1.000 0.0151(16) . .
C25 C Uani 0.4097(7) 0.5348(4) 0.2259(3) 1.000 0.0149(17) . .
C26 C Uani 0.4308(7) 0.4376(4) 0.2507(3) 1.000 0.0141(17) . .
C27 C Uani 0.4541(8) 0.3623(4) 0.1999(3) 1.000 0.0141(16) . .
C28 C Uani 0.5338(8) 0.1536(4) 0.3354(3) 1.000 0.0189(17) . .
C29 C Uani 0.4990(8) 0.5886(4) 0.3446(2) 1.000 0.0154(16) . .
C30 C Uani 0.4163(7) 0.4990(3) 0.3772(2) 1.000 0.0138(16) . .
C31 C Uani 0.5197(8) 0.4797(4) 0.4520(3) 1.000 0.0217(17) . .
C32 C Uani 0.2665(8) 0.7255(4) 0.1533(3) 1.000 0.0182(16) . .
C33 C Uani 0.3909(8) 0.8135(4) 0.1779(3) 1.000 0.0195(16) . .
C34 C Uani 0.6335(8) 0.7698(4) 0.0953(3) 1.000 0.0195(17) . .
C35 C Uani 0.5116(8) 0.6821(4) 0.0679(3) 1.000 0.0210(17) . .
C36 C Uani 0.6248(9) 0.9321(4) 0.1414(3) 1.000 0.0283(19) . .
O9 O Uani 0.6062(7) 0.2561(3) 0.5269(2) 1.000 0.0272(14) . .
O10 O Uani 0.8427(7) 0.4007(3) -0.0260(2) 1.000 0.0300(14) . .
H1 H Uiso 0.93760 0.34640 0.09630 1.000 0.0190 calc R
H2 H Uiso 0.89490 0.55640 0.25100 1.000 0.0290 calc R
H4 H Uiso 0.99130 0.32610 0.40500 1.000 0.0190 calc R
H11A H Uiso 1.07260 0.02030 0.11910 1.000 0.0220 calc R
H11B H Uiso 1.22750 0.09660 0.15750 1.000 0.0220 calc R
H12 H Uiso 0.81660 0.13950 0.11120 1.000 0.0210 calc R
H13A H Uiso 0.95460 0.23530 0.02100 1.000 0.0320 calc R
H13B H Uiso 1.02360 0.12530 0.01360 1.000 0.0320 calc R
H13C H Uiso 1.17440 0.20330 0.05200 1.000 0.0320 calc R
H14A H Uiso 1.31130 -0.05840 0.39140 1.000 0.0210 calc R
H14B H Uiso 1.27330 -0.02690 0.30740 1.000 0.0210 calc R
H15A H Uiso 1.03630 -0.14870 0.28490 1.000 0.0250 calc R
H15B H Uiso 1.23890 -0.19630 0.32050 1.000 0.0250 calc R
H16A H Uiso 0.79700 -0.15740 0.44800 1.000 0.0270 calc R
H16B H Uiso 0.75870 -0.12510 0.36420 1.000 0.0270 calc R
H17A H Uiso 0.82560 0.01420 0.43470 1.000 0.0220 calc R
H17B H Uiso 1.02770 -0.03210 0.47240 1.000 0.0220 calc R
H18A H Uiso 0.84740 -0.28340 0.32610 1.000 0.0470 calc R
H18B H Uiso 0.88160 -0.31510 0.41000 1.000 0.0470 calc R
H18C H Uiso 1.05500 -0.33030 0.35740 1.000 0.0470 calc R
H6 H Uiso 0.51270 0.09730 0.24590 1.000 0.0320 calc R
H19 H Uiso 0.47870 0.31380 0.39970 1.000 0.0200 calc R
H22 H Uiso 0.44980 0.33460 0.08990 1.000 0.0220 calc R
H29A H Uiso 0.48220 0.64420 0.37730 1.000 0.0190 calc R
H29B H Uiso 0.64340 0.57980 0.34090 1.000 0.0190 calc R
H30 H Uiso 0.27070 0.50820 0.38130 1.000 0.0170 calc R
H31A H Uiso 0.45690 0.42440 0.47400 1.000 0.0330 calc R
H31B H Uiso 0.50900 0.53680 0.48290 1.000 0.0330 calc R
H31C H Uiso 0.66050 0.46530 0.44790 1.000 0.0330 calc R
H32A H Uiso 0.19970 0.69990 0.19490 1.000 0.0220 calc R
H32B H Uiso 0.16250 0.74460 0.11440 1.000 0.0220 calc R
H33A H Uiso 0.30290 0.86550 0.19310 1.000 0.0230 calc R
H33B H Uiso 0.48540 0.79620 0.22030 1.000 0.0230 calc R
H34A H Uiso 0.72640 0.75090 0.13780 1.000 0.0230 calc R
H34B H Uiso 0.71350 0.79290 0.05630 1.000 0.0230 calc R
H35A H Uiso 0.42380 0.69920 0.02360 1.000 0.0250 calc R
H35B H Uiso 0.60130 0.62920 0.05530 1.000 0.0250 calc R
H36A H Uiso 0.71260 0.91440 0.18480 1.000 0.0420 calc R
H36B H Uiso 0.53770 0.98530 0.15340 1.000 0.0420 calc R
H36C H Uiso 0.70540 0.95260 0.10250 1.000 0.0420 calc R
H9A H Uiso 0.58(2) 0.207(7) 0.497(6) 1.000 0.21(7) . .
H9B H Uiso 0.727(4) 0.277(5) 0.539(4) 1.000 0.05(2) . .
H10A H Uiso 0.837(8) 0.444(3) 0.008(2) 1.000 0.029(16) . .
H10B H Uiso 0.720(5) 0.391(8) -0.044(5) 1.000 0.12(4) . .

loop_
_atom_type_symbol
_atom_type_description
_atom_type_scat_dispersion_real
_atom_type_scat_dispersion_imag
_atom_type_scat_source
O O 0.0106 0.0060 'International Tables Vol C Tables 4.2.6.8 and 6.1.1.4'
N N 0.0061 0.0033 'International Tables Vol C Tables 4.2.6.8 and 6.1.1.4'
F F 0.0171 0.0103 'International Tables Vol C Tables 4.2.6.8 and 6.1.1.4'
H H 0.0000 0.0000 'International Tables Vol C Tables 4.2.6.8 and 6.1.1.4'
C C 0.0033 0.0016 'International Tables Vol C Tables 4.2.6.8 and 6.1.1.4'

loop_
_geom_angle_atom_site_label_1
_geom_angle_atom_site_label_2
_geom_angle_atom_site_label_3
_geom_angle
_geom_angle_publ_flag
C7 O4 C11 113.1(4) yes
C10 O2 H2 109.00 no
C25 O8 C29 113.8(4) yes
C28 O6 H6 109.00 no
H9A O9 H9B 123(10) no
H10A O10 H10B 106(7) no
C1 N1 C12 122.0(4) yes
C8 N1 C12 117.8(4) yes
C1 N1 C8 119.5(4) yes
C6 N2 C14 122.2(4) yes
C14 N2 C17 112.5(4) yes
C6 N2 C17 123.7(4) yes
C16 N3 C18 109.9(4) yes
C15 N3 C16 111.9(4) yes
C15 N3 C18 111.0(4) yes
C19 N4 C26 119.7(4) yes
C26 N4 C30 118.9(4) yes
C19 N4 C30 121.3(4) yes
C24 N5 C32 124.0(4) yes
C24 N5 C35 121.2(4) yes
C32 N5 C35 114.8(4) yes
C33 N6 C34 108.3(4) yes
C33 N6 C36 109.4(4) yes
C34 N6 C36 109.9(4) yes
N1 C1 C2 123.4(5) yes
C3 C2 C10 120.7(5) no
C1 C2 C3 121.2(5) no
C1 C2 C10 118.1(5) no
C2 C3 C9 115.6(5) no
O3 C3 C9 120.8(5) yes
O3 C3 C2 123.6(5) yes
C5 C4 C9 119.4(5) no
C4 C5 C6 124.3(5) no
F1 C5 C4 118.6(5) yes
F1 C5 C6 117.1(5) yes
N2 C6 C5 122.6(5) yes
N2 C6 C7 121.8(5) yes
C5 C6 C7 115.6(5) no
O4 C7 C8 122.1(5) yes
O4 C7 C6 116.0(5) yes
C6 C7 C8 121.7(5) no
N1 C8 C9 119.4(5) yes
N1 C8 C7 120.2(5) yes
C7 C8 C9 120.5(5) no
C3 C9 C8 121.1(5) no
C4 C9 C8 118.7(5) no
C3 C9 C4 120.2(5) no
O1 C10 O2 122.0(5) yes
O2 C10 C2 115.0(5) yes
O1 C10 C2 123.0(5) yes
O4 C11 C12 110.8(4) yes
N1 C12 C13 112.6(4) yes
C11 C12 C13 107.3(4) no
N1 C12 C11 107.8(4) yes
N2 C14 C15 109.9(4) yes
N3 C15 C14 111.7(4) yes
N3 C16 C17 110.7(4) yes
N2 C17 C16 109.9(4) yes
C2 C1 H1 118.00 no
N1 C1 H1 118.00 no
C9 C4 H4 120.00 no
C5 C4 H4 120.00 no
C12 C11 H11B 109.00 no
O4 C11 H11A 109.00 no
H11A C11 H11B 108.00 no
O4 C11 H11B 109.00 no
C12 C11 H11A 109.00 no
N1 C12 H12 110.00 no
C13 C12 H12 110.00 no
C11 C12 H12 110.00 no
C12 C13 H13C 109.00 no
C12 C13 H13A 109.00 no
H13B C13 H13C 110.00 no
H13A C13 H13B 110.00 no
C12 C13 H13B 109.00 no
H13A C13 H13C 109.00 no
N2 C14 H14A 110.00 no
N2 C14 H14B 110.00 no
H14A C14 H14B 108.00 no
C15 C14 H14B 110.00 no
C15 C14 H14A 110.00 no
C14 C15 H15A 109.00 no
H15A C15 H15B 108.00 no
N3 C15 H15A 109.00 no
N3 C15 H15B 109.00 no
C14 C15 H15B 109.00 no
N3 C16 H16B 110.00 no
N3 C16 H16A 109.00 no
C17 C16 H16B 110.00 no
H16A C16 H16B 108.00 no
C17 C16 H16A 110.00 no
C16 C17 H17A 110.00 no
N2 C17 H17A 110.00 no
C16 C17 H17B 110.00 no
N2 C17 H17B 110.00 no
H17A C17 H17B 108.00 no
H18B C18 H18C 109.00 no
H18A C18 H18B 109.00 no
N3 C18 H18A 110.00 no
H18A C18 H18C 109.00 no
N3 C18 H18B 109.00 no
N3 C18 H18C 109.00 no
N4 C19 C20 123.1(5) yes
C21 C20 C28 122.2(5) no
C19 C20 C21 120.2(5) no
C19 C20 C28 117.6(5) no
O7 C21 C27 120.4(5) yes
C20 C21 C27 116.9(5) no
O7 C21 C20 122.7(5) yes
C23 C22 C27 118.9(5) no
F2 C23 C22 117.8(4) yes
C22 C23 C24 124.3(4) no
F2 C23 C24 117.9(5) yes
N5 C24 C23 120.7(5) yes
C23 C24 C25 117.4(5) no
N5 C24 C25 121.8(5) yes
O8 C25 C26 120.9(5) yes
O8 C25 C24 118.8(5) yes
C24 C25 C26 120.3(5) no
C25 C26 C27 119.8(5) no
N4 C26 C25 119.7(5) yes
N4 C26 C27 120.3(5) yes
C22 C27 C26 119.0(5) no
C21 C27 C22 121.2(5) no
C21 C27 C26 119.8(5) no
O5 C28 O6 119.6(5) yes
O5 C28 C20 125.1(5) yes
O6 C28 C20 115.3(5) yes
O8 C29 C30 112.1(4) yes
C29 C30 C31 110.6(4) no
N4 C30 C29 106.6(3) yes
N4 C30 C31 112.1(4) yes
N5 C32 C33 110.4(4) yes
N6 C33 C32 110.0(4) yes
N6 C34 C35 111.3(4) yes
N5 C35 C34 108.2(4) yes
C20 C19 H19 118.00 no
N4 C19 H19 118.00 no
C23 C22 H22 121.00 no
C27 C22 H22 120.00 no
O8 C29 H29B 109.00 no
O8 C29 H29A 109.00 no
H29A C29 H29B 108.00 no
C30 C29 H29A 109.00 no
C30 C29 H29B 109.00 no
N4 C30 H30 109.00 no
C29 C30 H30 109.00 no
C31 C30 H30 109.00 no
C30 C31 H31A 110.00 no
H31A C31 H31B 109.00 no
H31A C31 H31C 109.00 no
H31B C31 H31C 109.00 no
C30 C31 H31B 109.00 no
C30 C31 H31C 110.00 no
N5 C32 H32A 110.00 no
C33 C32 H32B 110.00 no
N5 C32 H32B 110.00 no
C33 C32 H32A 110.00 no
H32A C32 H32B 108.00 no
N6 C33 H33B 110.00 no
C32 C33 H33A 110.00 no
H33A C33 H33B 108.00 no
C32 C33 H33B 110.00 no
N6 C33 H33A 110.00 no
N6 C34 H34A 109.00 no
C35 C34 H34B 109.00 no
H34A C34 H34B 108.00 no
N6 C34 H34B 109.00 no
C35 C34 H34A 109.00 no
N5 C35 H35A 110.00 no
C34 C35 H35B 110.00 no
N5 C35 H35B 110.00 no
C34 C35 H35A 110.00 no
H35A C35 H35B 108.00 no
N6 C36 H36B 109.00 no
N6 C36 H36C 109.00 no
H36A C36 H36C 109.00 no
H36B C36 H36C 109.00 no
H36A C36 H36B 109.00 no
N6 C36 H36A 110.00 no

loop_
_geom_bond_atom_site_label_1
_geom_bond_atom_site_label_2
_geom_bond_distance
_geom_bond_publ_flag
F1 C5 1.358(6) yes
F2 C23 1.354(5) yes
O1 C10 1.213(7) yes
O2 C10 1.310(7) yes
O3 C3 1.270(7) yes
O4 C11 1.449(6) yes
O4 C7 1.362(6) yes
O2 H2 0.8400 no
O5 C28 1.220(7) yes
O6 C28 1.353(7) yes
O7 C21 1.275(7) yes
O8 C29 1.419(5) yes
O8 C25 1.365(6) yes
O6 H6 0.8400 no
O9 H9A 0.88(10) no
O9 H9B 0.87(4) no
O10 H10B 0.87(5) no
O10 H10A 0.87(4) no
N1 C12 1.487(6) yes
N1 C8 1.409(7) yes
N1 C1 1.336(7) yes
N2 C14 1.462(7) yes
N2 C17 1.475(7) yes
N2 C6 1.363(7) yes
N3 C18 1.453(7) yes
N3 C15 1.443(7) yes
N3 C16 1.463(7) yes
N4 C19 1.354(7) yes
N4 C26 1.389(7) yes
N4 C30 1.499(6) yes
N5 C24 1.399(7) yes
N5 C32 1.457(7) yes
N5 C35 1.463(7) yes
N6 C36 1.458(7) yes
N6 C34 1.477(7) yes
N6 C33 1.500(7) yes
C1 C2 1.371(8) no
C2 C10 1.505(8) no
C2 C3 1.414(8) no
C3 C9 1.449(8) no
C4 C5 1.361(8) no
C4 C9 1.403(8) no
C5 C6 1.416(8) no
C6 C7 1.391(8) no
C7 C8 1.404(8) no
C8 C9 1.401(8) no
C11 C12 1.525(8) no
C12 C13 1.528(7) no
C14 C15 1.504(8) no
C16 C17 1.518(8) no
C1 H1 0.9500 no
C4 H4 0.9500 no
C11 H11A 0.9900 no
C11 H11B 0.9900 no
C12 H12 1.0000 no
C13 H13C 0.9800 no
C13 H13A 0.9800 no
C13 H13B 0.9800 no
C14 H14A 0.9900 no
C14 H14B 0.9900 no
C15 H15B 0.9900 no
C15 H15A 0.9900 no
C16 H16B 0.9900 no
C16 H16A 0.9900 no
C17 H17A 0.9900 no
C17 H17B 0.9900 no
C18 H18A 0.9800 no
C18 H18B 0.9800 no
C18 H18C 0.9800 no
C19 C20 1.383(8) no
C20 C28 1.464(8) no
C20 C21 1.422(8) no
C21 C27 1.451(8) no
C22 C27 1.405(8) no
C22 C23 1.357(8) no
C23 C24 1.403(7) no
C24 C25 1.387(8) no
C25 C26 1.423(8) no
C26 C27 1.418(8) no
C29 C30 1.507(7) no
C30 C31 1.507(7) no
C32 C33 1.523(8) no
C34 C35 1.525(8) no
C19 H19 0.9500 no
C22 H22 0.9500 no
C29 H29A 0.9900 no
C29 H29B 0.9900 no
C30 H30 1.0000 no
C31 H31C 0.9800 no
C31 H31A 0.9800 no
C31 H31B 0.9800 no
C32 H32B 0.9900 no
C32 H32A 0.9900 no
C33 H33A 0.9900 no
C33 H33B 0.9900 no
C34 H34A 0.9900 no
C34 H34B 0.9900 no
C35 H35A 0.9900 no
C35 H35B 0.9900 no
C36 H36B 0.9800 no
C36 H36C 0.9800 no
C36 H36A 0.9800 no

loop_
_geom_contact_atom_site_label_1
_geom_contact_atom_site_label_2
_geom_contact_distance
_geom_contact_site_symmetry_2
_geom_contact_publ_flag
F1 N2 2.771(5) . no
F1 C17 2.802(7) . no
F1 C18 3.134(7) 2_756 no
F2 C35 2.759(7) . no
F2 N5 2.756(5) . no
F2 C36 3.288(7) 2_645 no
F1 H18B 2.3500 2_756 no
F1 H17B 2.7000 . no
F1 H17A 2.5200 . no
F2 H35A 2.8200 . no
F2 H36C 2.5600 2_645 no
F2 H35B 2.3400 . no
O1 C35 3.386(7) . no
O1 O10 2.832(5) . no
O1 C23 3.344(7) . no
O2 C32 3.405(7) 1_655 no
O2 O3 2.521(6) . no
O3 O2 2.521(6) . no
O3 C30 3.297(6) 1_655 no
O4 N2 2.709(5) . no
O4 N1 2.837(5) . no
O4 C36 3.380(7) 1_545 no
O4 C14 2.919(7) . no
O5 O9 2.853(6) . no
O5 C5 3.308(7) . no
O6 C7 3.234(7) . no
O6 C14 3.303(7) 1_455 no
O6 O7 2.528(6) . no
O6 C6 3.265(7) . no
O7 N1 3.209(6) . no
O7 C12 3.327(7) . no
O7 C11 3.352(7) 1_455 no
O7 C8 3.376(7) . no
O7 O6 2.528(6) . no
O8 N4 2.812(5) . no
O8 C33 3.332(7) . no
O8 C32 2.829(7) . no
O8 N5 2.782(5) . no
O9 C31 3.415(7) . no
O9 N3 2.913(6) 2_756 no
O9 O5 2.853(6) . no
O9 C15 3.293(7) 2_756 no
O10 O1 2.832(5) . no
O10 C33 3.304(7) 2_645 no
O10 C32 3.403(7) 2_645 no
O10 C1 3.336(7) . no
O10 N6 2.834(6) 2_645 no
O1 H13B 2.5500 2_755 no
O1 H35B 2.5100 . no
O1 H1 2.4900 . no
O1 H10A 1.99(4) . no
O2 H18A 2.9100 1_565 no
O2 H32A 2.6300 1_655 no
O2 H34A 2.9100 . no
O3 H2 1.7500 . no
O3 H4 2.5300 . no
O3 H30 2.4700 1_655 no
O3 H29B 2.6600 . no
O4 H14B 2.4300 . no
O4 H36A 2.8600 1_545 no
O5 H17A 2.5800 . no
O5 H31B 2.6000 2_646 no
O5 H19 2.4900 . no
O5 H9A 2.02(11) . no
O6 H36B 2.8000 1_545 no
O6 H14B 2.5100 1_455 no
O7 H11B 2.4100 1_455 no
O7 H22 2.5500 . no
O7 H12 2.6100 . no
O7 H6 1.8200 . no
O8 H32A 2.2800 . no
O8 H33B 2.8400 . no
O9 H19 2.5400 . no
O9 H31A 2.6800 . no
O9 H29A 2.4600 2_646 no
O10 H11A 2.4900 2_755 no
O10 H1 2.4000 . no
O10 H13A 2.5400 . no
O10 H32B 2.7000 2_645 no
N1 O7 3.209(6) . no
N1 O4 2.837(5) . no
N2 N3 2.835(6) . no
N2 F1 2.771(5) . no
N2 O4 2.709(5) . no
N3 O9 2.913(6) 2_746 no
N3 N2 2.835(6) . no
N4 C3 3.355(7) 1_455 no
N4 O8 2.812(5) . no
N5 N6 2.854(6) . no
N5 O8 2.782(5) . no
N5 F2 2.756(5) . no
N6 O10 2.834(6) 2_655 no
N6 N5 2.854(6) . no
N3 H9B 2.10(5) 2_746 no
N6 H10B 2.01(7) 2_655 no
C1 C22 3.424(8) 1_655 no
C1 O10 3.336(7) . no
C1 C22 3.511(8) . no
C1 C27 3.453(8) 1_655 no
C2 C25 3.579(8) 1_655 no
C2 C26 3.371(8) 1_655 no
C2 C27 3.382(8) . no
C2 C27 3.498(8) 1_655 no
C2 C22 3.535(8) . no
C3 C26 3.294(7) 1_655 no
C3 C27 3.555(8) . no
C3 C26 3.583(7) . no
C3 N4 3.355(7) 1_655 no
C4 C20 3.520(8) . no
C4 C19 3.597(8) . no
C4 C28 3.573(8) . no
C4 C19 3.332(8) 1_655 no
C5 C28 3.374(8) . no
C5 O5 3.308(7) . no
C6 C28 3.464(8) 1_655 no
C6 C28 3.430(8) . no
C6 O6 3.265(7) . no
C7 C28 3.552(8) 1_655 no
C7 O6 3.234(7) . no
C8 O7 3.376(7) . no
C8 C20 3.432(8) 1_655 no
C8 C21 3.409(8) 1_655 no
C8 C21 3.472(8) . no
C9 C21 3.514(8) . no
C9 C19 3.346(8) 1_655 no
C9 C20 3.405(8) . no
C9 C20 3.481(8) 1_655 no
C10 C25 3.468(8) 1_655 no
C10 C23 3.471(8) . no
C10 C24 3.491(8) . no
C10 C24 3.380(8) 1_655 no
C11 O7 3.352(7) 1_655 no
C12 O7 3.327(7) . no
C14 O6 3.303(7) 1_655 no
C14 O4 2.919(7) . no
C15 O9 3.293(7) 2_746 no
C15 C33 3.483(8) 1_645 no
C17 F1 2.802(7) . no
C18 C29 3.453(9) 1_545 no
C18 F1 3.134(7) 2_746 no
C19 C9 3.346(8) 1_455 no
C19 C4 3.332(8) 1_455 no
C19 C4 3.597(8) . no
C20 C4 3.520(8) . no
C20 C8 3.432(8) 1_455 no
C20 C9 3.481(8) 1_455 no
C20 C9 3.405(8) . no
C21 C9 3.514(8) . no
C21 C8 3.472(8) . no
C21 C8 3.409(8) 1_455 no
C22 C1 3.511(8) . no
C22 C1 3.424(8) 1_455 no
C22 C2 3.535(8) . no
C23 C10 3.471(8) . no
C23 O1 3.344(7) . no
C24 C10 3.380(8) 1_455 no
C24 C10 3.491(8) . no
C25 C10 3.468(8) 1_455 no
C25 C2 3.579(8) 1_455 no
C26 C2 3.371(8) 1_455 no
C26 C3 3.294(7) 1_455 no
C26 C3 3.583(7) . no
C27 C1 3.453(8) 1_455 no
C27 C2 3.382(8) . no
C27 C3 3.555(8) . no
C27 C2 3.498(8) 1_455 no
C28 C6 3.430(8) . no
C28 C5 3.374(8) . no
C28 C4 3.573(8) . no
C28 C6 3.464(8) 1_455 no
C28 C7 3.552(8) 1_455 no
C29 C18 3.453(9) 1_565 no
C30 O3 3.297(6) 1_455 no
C31 O9 3.415(7) . no
C32 O8 2.829(7) . no
C32 O10 3.403(7) 2_655 no
C32 O2 3.405(7) 1_455 no
C33 O10 3.304(7) 2_655 no
C33 O8 3.332(7) . no
C33 C15 3.483(8) 1_465 no
C35 O1 3.386(7) . no
C35 F2 2.759(7) . no
C36 F2 3.288(7) 2_655 no
C36 O4 3.380(7) 1_565 no
C1 H13C 3.0100 . no
C1 H10A 3.02(4) . no
C1 H13A 2.7000 . no
C3 H2 2.2700 . no
C5 H17A 2.8200 . no
C7 H14B 2.7600 . no
C8 H11B 2.9100 . no
C10 H10A 2.97(4) . no
C13 H34B 3.0400 2_745 no
C13 H1 2.5600 . no
C15 H33A 2.8900 1_645 no
C15 H9B 2.69(7) 2_746 no
C18 H29B 2.7500 1_545 no
C18 H2 3.0500 1_545 no
C18 H9B 2.81(5) 2_746 no
C19 H31A 2.6900 . no
C19 H31C 2.8600 . no
C21 H6 2.3400 . no
C23 H35B 2.6500 . no
C25 H32A 2.7200 . no
C26 H29B 2.8700 . no
C28 H14B 3.0700 1_455 no
C28 H9A 3.05(11) . no
C29 H18A 2.9900 1_565 no
C29 H18B 3.0500 1_565 no
C31 H14A 3.0400 2_756 no
C31 H19 2.4900 . no
C32 H10B 3.05(10) 2_655 no
C33 H10B 2.73(9) 2_655 no
C33 H15B 2.9100 1_465 no
C34 H10B 2.99(7) 2_655 no
C36 H10B 2.86(7) 2_655 no
H1 O1 2.4900 . no
H1 C13 2.5600 . no
H1 O10 2.4000 . no
H1 H10A 2.1700 . no
H1 H13A 2.0800 . no
H2 C3 2.2700 . no
H2 O3 1.7500 . no
H2 H29B 2.5000 . no
H2 C18 3.0500 1_565 no
H4 O3 2.5300 . no
H6 H36B 2.3200 1_545 no
H6 H11B 2.4000 1_455 no
H6 O7 1.8200 . no
H6 C21 2.3400 . no
H9A O5 2.02(11) . no
H9A H31B 2.4700 2_646 no
H9A H29A 2.5400 2_646 no
H9A C28 3.05(11) . no
H9A H19 2.3700 . no
H9B C15 2.69(7) 2_756 no
H9B C18 2.81(5) 2_756 no
H9B H15B 2.6000 2_756 no
H9B N3 2.10(5) 2_756 no
H10A O1 1.99(4) . no
H10A C1 3.02(4) . no
H10A C10 2.97(4) . no
H10A H1 2.1700 . no
H10B H32B 2.5700 2_645 no
H10B N6 2.01(8) 2_645 no
H10B C32 3.05(10) 2_645 no
H10B C36 2.86(7) 2_645 no
H10B C34 2.99(8) 2_645 no
H10B C33 2.73(9) 2_645 no
H11A O10 2.4900 2_745 no
H11A H13B 2.4200 . no
H11B C8 2.9100 . no
H11B O7 2.4100 1_655 no
H11B H6 2.4000 1_655 no
H11B H13C 2.4400 . no
H12 O7 2.6100 . no
H13A H32B 2.5400 2_645 no
H13A O10 2.5400 . no
H13A C1 2.7000 . no
H13A H1 2.0800 . no
H13B H11A 2.4200 . no
H13B O1 2.5500 2_745 no
H13C C1 3.0100 . no
H13C H11B 2.4400 . no
H13C H34B 2.5200 2_745 no
H14A C31 3.0400 2_746 no
H14A H17B 2.5600 . no
H14B O4 2.4300 . no
H14B C7 2.7600 . no
H14B C28 3.0700 1_655 no
H14B O6 2.5100 1_655 no
H14B H33A 2.6000 1_645 no
H15A H18A 2.4200 . no
H15A H33A 2.5900 1_645 no
H15A H16B 2.5000 . no
H15B H18C 2.3700 . no
H15B H33A 2.5700 1_645 no
H15B C33 2.9100 1_645 no
H15B H33B 2.6000 1_645 no
H15B H9B 2.6000 2_746 no
H16A H18B 2.3800 . no
H16A H31A 2.5900 2_646 no
H16B H18A 2.3900 . no
H16B H15A 2.5000 . no
H17A F1 2.5200 . no
H17A O5 2.5800 . no
H17A C5 2.8200 . no
H17B F1 2.7000 . no
H17B H14A 2.5600 . no
H17B H31C 2.4500 2_746 no
H18A C29 2.9900 1_545 no
H18A H29B 2.3700 1_545 no
H18A H15A 2.4200 . no
H18A H16B 2.3900 . no
H18A O2 2.9100 1_545 no
H18B C29 3.0500 1_545 no
H18B H16A 2.3800 . no
H18B F1 2.3500 2_746 no
H18B H29B 2.4300 1_545 no
H18C H15B 2.3700 . no
H19 H9A 2.3700 . no
H19 H31A 2.0700 . no
H19 C31 2.4900 . no
H19 O5 2.4900 . no
H19 O9 2.5400 . no
H19 H31C 2.5500 . no
H22 O7 2.5500 . no
H29A H31B 2.4400 . no
H29A O9 2.4600 2_656 no
H29A H9A 2.5400 2_656 no
H29B C18 2.7500 1_565 no
H29B H18A 2.3700 1_565 no
H29B C26 2.8700 . no
H29B H2 2.5000 . no
H29B O3 2.6600 . no
H29B H31C 2.5200 . no
H29B H18B 2.4300 1_565 no
H30 O3 2.4700 1_455 no
H31A C19 2.6900 . no
H31A O9 2.6800 . no
H31A H19 2.0700 . no
H31A H16A 2.5900 2_656 no
H31B H29A 2.4400 . no
H31B O5 2.6000 2_656 no
H31B H9A 2.4700 2_656 no
H31C H19 2.5500 . no
H31C C19 2.8600 . no
H31C H29B 2.5200 . no
H31C H17B 2.4500 2_756 no
H32A O2 2.6300 1_455 no
H32A C25 2.7200 . no
H32A O8 2.2800 . no
H32B H10B 2.5700 2_655 no
H32B O10 2.7000 2_655 no
H32B H13A 2.5400 2_655 no
H33A H14B 2.6000 1_465 no
H33A H15A 2.5900 1_465 no
H33A H15B 2.5700 1_465 no
H33A H36B 2.4500 . no
H33A C15 2.8900 1_465 no
H33B O8 2.8400 . no
H33B H15B 2.6000 1_465 no
H33B H34A 2.4100 . no
H33B H36A 2.3700 . no
H34A H33B 2.4100 . no
H34A H36A 2.4300 . no
H34A O2 2.9100 . no
H34B H13C 2.5200 2_755 no
H34B H36C 2.3700 . no
H34B C13 3.0400 2_755 no
H35A F2 2.8200 . no
H35B O1 2.5100 . no
H35B C23 2.6500 . no
H35B F2 2.3400 . no
H36A O4 2.8600 1_565 no
H36A H33B 2.3700 . no
H36A H34A 2.4300 . no
H36B O6 2.8000 1_565 no
H36B H33A 2.4500 . no
H36B H6 2.3200 1_565 no
H36C H34B 2.3700 . no
H36C F2 2.5600 2_655 no

loop_
_geom_hbond_atom_site_label_D
_geom_hbond_atom_site_label_H
_geom_hbond_atom_site_label_A
_geom_hbond_distance_DH
_geom_hbond_distance_HA
_geom_hbond_distance_DA
_geom_hbond_angle_DHA
_geom_hbond_site_symmetry_A
_geom_hbond_publ_flag
O2 H2 O3 0.8400 1.7500 2.521(6) 152.00 . yes
O6 H6 O7 0.8400 1.8200 2.528(6) 140.00 . yes
O9 H9A O5 0.88(10) 2.02(11) 2.853(6) 157(10) . yes
O9 H9B N3 0.87(4) 2.10(5) 2.913(6) 155(6) 2_756 yes
O10 H10A O1 0.87(4) 1.99(4) 2.832(5) 164(4) . yes
O10 H10B N6 0.87(5) 2.01(8) 2.834(6) 158(9) 2_645 yes
C1 H1 O1 0.9500 2.4900 2.817(7) 100.00 . yes
C1 H1 O10 0.9500 2.4000 3.336(7) 167.00 . yes
C11 H11A O10 0.9900 2.4900 3.430(7) 159.00 2_745 yes
C11 H11B O7 0.9900 2.4100 3.352(7) 160.00 1_655 yes
C13 H13A O10 0.9800 2.5400 3.482(7) 162.00 . yes
C13 H13B O1 0.9800 2.5500 3.458(7) 153.00 2_745 yes
C14 H14B O4 0.9900 2.4300 2.919(7) 110.00 . yes
C14 H14B O6 0.9900 2.5100 3.303(7) 137.00 1_655 yes
C17 H17A O5 0.9900 2.5800 3.514(7) 157.00 . yes
C18 H18B F1 0.9800 2.3500 3.134(7) 137.00 2_746 yes
C19 H19 O5 0.9500 2.4900 2.816(7) 100.00 . yes
C19 H19 O9 0.9500 2.5400 3.452(7) 160.00 . yes
C29 H29A O9 0.9900 2.4600 3.432(7) 167.00 2_656 yes
C30 H30 O3 1.0000 2.4700 3.297(6) 140.00 1_455 yes
C31 H31B O5 0.9800 2.6000 3.526(7) 158.00 2_656 yes
C32 H32A O8 0.9900 2.2800 2.829(7) 114.00 . yes
C35 H35B F2 0.9900 2.3400 2.759(7) 105.00 . yes
C35 H35B O1 0.9900 2.5100 3.386(7) 147.00 . yes

loop_
_geom_torsion_atom_site_label_1
_geom_torsion_atom_site_label_2
_geom_torsion_atom_site_label_3
_geom_torsion_atom_site_label_4
_geom_torsion
_geom_torsion_publ_flag
C7 O4 C11 C12 -54.9(5) no
C11 O4 C7 C6 -159.2(5) no
C11 O4 C7 C8 26.1(7) no
C29 O8 C25 C26 24.9(6) no
C29 O8 C25 C24 -153.1(4) no
C25 O8 C29 C30 -55.7(5) no
C1 N1 C12 C13 36.9(6) no
C1 N1 C8 C7 178.1(5) no
C12 N1 C8 C7 7.8(7) no
C8 N1 C12 C13 -153.0(4) no
C12 N1 C8 C9 -169.9(5) no
C8 N1 C12 C11 -34.9(6) no
C1 N1 C12 C11 155.0(4) no
C1 N1 C8 C9 0.5(7) no
C12 N1 C1 C2 170.8(5) no
C8 N1 C1 C2 0.8(7) no
C17 N2 C6 C7 -139.1(5) no
C17 N2 C14 C15 55.9(6) no
C14 N2 C6 C7 56.4(7) no
C6 N2 C14 C15 -138.0(5) no
C14 N2 C6 C5 -125.2(6) no
C17 N2 C6 C5 39.3(8) no
C6 N2 C17 C16 138.6(5) no
C14 N2 C17 C16 -55.6(6) no
C15 N3 C16 C17 -56.1(5) no
C18 N3 C15 C14 -179.9(4) no
C16 N3 C15 C14 57.0(6) no
C18 N3 C16 C17 -179.9(4) no
C26 N4 C30 C29 -33.8(5) no
C19 N4 C26 C25 -177.0(5) no
C19 N4 C30 C29 149.5(4) no
C19 N4 C26 C27 -2.3(7) no
C26 N4 C30 C31 -154.9(4) no
C30 N4 C19 C20 178.7(5) no
C30 N4 C26 C27 -179.1(4) no
C26 N4 C19 C20 2.0(8) no
C19 N4 C30 C31 28.3(6) no
C30 N4 C26 C25 6.2(6) no
C35 N5 C24 C23 -40.1(7) no
C32 N5 C24 C25 -43.1(7) no
C24 N5 C35 C34 -125.2(5) no
C35 N5 C24 C25 136.8(5) no
C32 N5 C24 C23 140.0(5) no
C35 N5 C32 C33 -54.6(6) no
C24 N5 C32 C33 125.3(5) no
C32 N5 C35 C34 54.7(6) no
C36 N6 C33 C32 -179.1(4) no
C36 N6 C34 C35 -179.0(4) no
C33 N6 C34 C35 61.5(5) no
C34 N6 C33 C32 -59.3(5) no
N1 C1 C2 C10 179.8(5) no
N1 C1 C2 C3 -2.3(8) no
C3 C2 C10 O1 -178.7(5) no
C1 C2 C3 C9 2.4(7) no
C3 C2 C10 O2 1.3(7) no
C10 C2 C3 O3 -0.4(8) no
C10 C2 C3 C9 -179.7(5) no
C1 C2 C10 O1 -0.8(8) no
C1 C2 C3 O3 -178.3(5) no
C1 C2 C10 O2 179.3(5) no
C2 C3 C9 C8 -1.2(7) no
O3 C3 C9 C8 179.4(5) no
O3 C3 C9 C4 2.5(8) no
C2 C3 C9 C4 -178.1(5) no
C9 C4 C5 C6 -0.2(9) no
C9 C4 C5 F1 178.2(5) no
C5 C4 C9 C3 177.3(5) no
C5 C4 C9 C8 0.3(8) no
F1 C5 C6 C7 -177.8(5) no
F1 C5 C6 N2 3.7(8) no
C4 C5 C6 N2 -177.8(5) no
C4 C5 C6 C7 0.7(8) no
C5 C6 C7 C8 -1.3(8) no
C5 C6 C7 O4 -176.1(5) no
N2 C6 C7 O4 2.5(8) no
N2 C6 C7 C8 177.2(5) no
C6 C7 C8 C9 1.4(8) no
C6 C7 C8 N1 -176.2(5) no
O4 C7 C8 N1 -1.8(8) no
O4 C7 C8 C9 175.9(5) no
C7 C8 C9 C4 -0.9(8) no
N1 C8 C9 C3 -0.2(8) no
C7 C8 C9 C3 -177.9(5) no
N1 C8 C9 C4 176.8(5) no
O4 C11 C12 N1 58.3(5) no
O4 C11 C12 C13 179.8(4) no
N2 C14 C15 N3 -55.9(6) no
N3 C16 C17 N2 54.5(6) no
N4 C19 C20 C28 178.1(5) no
N4 C19 C20 C21 0.2(8) no
C28 C20 C21 O7 -0.3(8) no
C21 C20 C28 O5 179.2(5) no
C19 C20 C28 O5 1.4(8) no
C19 C20 C21 C27 -1.9(8) no
C28 C20 C21 C27 -179.7(5) no
C19 C20 C21 O7 177.5(5) no
C21 C20 C28 O6 -0.2(8) no
C19 C20 C28 O6 -178.0(5) no
O7 C21 C27 C26 -177.8(5) no
C20 C21 C27 C22 -178.2(5) no
O7 C21 C27 C22 2.4(8) no
C20 C21 C27 C26 1.5(8) no
C27 C22 C23 C24 1.8(8) no
C27 C22 C23 F2 -177.6(5) no
C23 C22 C27 C21 -177.8(5) no
C23 C22 C27 C26 2.5(8) no
F2 C23 C24 N5 -7.0(7) no
C22 C23 C24 C25 -3.4(8) no
F2 C23 C24 C25 176.0(4) no
C22 C23 C24 N5 173.6(5) no
C23 C24 C25 C26 0.7(7) no
N5 C24 C25 C26 -176.3(5) no
N5 C24 C25 O8 1.7(7) no
C23 C24 C25 O8 178.7(4) no
C24 C25 C26 C27 3.4(7) no
C24 C25 C26 N4 178.2(4) no
O8 C25 C26 C27 -174.6(4) no
O8 C25 C26 N4 0.2(7) no
N4 C26 C27 C21 0.5(7) no
C25 C26 C27 C22 -5.0(7) no
N4 C26 C27 C22 -179.8(5) no
C25 C26 C27 C21 175.3(5) no
O8 C29 C30 C31 -179.5(4) no
O8 C29 C30 N4 58.4(5) no
N5 C32 C33 N6 55.4(5) no
N6 C34 C35 N5 -58.0(5) no
